data_2236881
loop_
_publ_author_name
'Wang, Jian-Guo'
'Yan, Ping'
'Zhong, Chan-juan'
'Yu, Guo-zhen'

_publ_section_title
;
 2,2'-[4-Acetyl-1,3-phenylenebis(oxy)]diacetic acid
;
_journal_coeditor_code GO2075
_journal_issue 12
_journal_name_full 'Acta Crystallographica Section E'
_journal_page_first o3470
_journal_paper_doi 10.1107/S1600536812047897
_journal_volume 68
_journal_year 2012
_chemical_formula_iupac 'C12 H12 O7'
_chemical_formula_moiety 'C12 H12 O7'
_chemical_formula_sum 'C12 H12 O7'
_chemical_formula_weight 268.22
_chemical_name_systematic
;
2,2'-[4-Acetyl-1,3-phenylenebis(oxy)]diacetic acid
;
_space_group_IT_number 2
_symmetry_cell_setting triclinic
_symmetry_space_group_name_Hall '-P 1'
_symmetry_space_group_name_H-M 'P -1'
_atom_sites_solution_hydrogens geom
_atom_sites_solution_primary direct
_atom_sites_solution_secondary difmap
_audit_creation_method SHELXL-97
_cell_angle_alpha 86.217(2)
_cell_angle_beta 81.3210(10)
_cell_angle_gamma 72.101(2)
_cell_formula_units_Z 2
_cell_length_a 5.1351(6)
_cell_length_b 7.8346(9)
_cell_length_c 15.6157(18)
_cell_measurement_reflns_used 3359
_cell_measurement_temperature 298(2)
_cell_measurement_theta_max 31.81
_cell_measurement_theta_min 2.64
_cell_volume 590.86(12)
_computing_cell_refinement 'SAINT (Bruker, 2004'
_computing_data_collection 'APEX2 (Bruker, 2004)'
_computing_data_reduction 'SAINT (Bruker, 2004)'
_computing_molecular_graphics 'SHELXTL (Sheldrick, 2008)'
_computing_publication_material 'SHELXTL (Sheldrick, 2008) and PLATON (Spek, 2009)'
_computing_structure_refinement 'SHELXL97 (Sheldrick, 2008)'
_computing_structure_solution 'SHELXS97 (Sheldrick, 2008)'
_diffrn_ambient_temperature 298(2)
_diffrn_measured_fraction_theta_full 0.982
_diffrn_measured_fraction_theta_max 0.982
_diffrn_measurement_device_type 'Bruker APEXII CCD'
_diffrn_measurement_method '\f and \w scans'
_diffrn_radiation_monochromator graphite
_diffrn_radiation_source 'fine-focus sealed tube'
_diffrn_radiation_type MoK\a
_diffrn_radiation_wavelength 0.71073
_diffrn_reflns_av_R_equivalents 0.0156
_diffrn_reflns_av_sigmaI/netI 0.0232
_diffrn_reflns_limit_h_max 6
_diffrn_reflns_limit_h_min -6
_diffrn_reflns_limit_k_max 9
_diffrn_reflns_limit_k_min -9
_diffrn_reflns_limit_l_max 18
_diffrn_reflns_limit_l_min -18
_diffrn_reflns_number 3902
_diffrn_reflns_theta_full 25.01
_diffrn_reflns_theta_max 25.01
_diffrn_reflns_theta_min 1.32
_exptl_absorpt_coefficient_mu 0.126
_exptl_absorpt_correction_T_max 0.9871
_exptl_absorpt_correction_T_min 0.9845
_exptl_absorpt_correction_type multi-scan
_exptl_absorpt_process_details '(SADABS; Sheldrick, 2003)'
_exptl_crystal_colour colourless
_exptl_crystal_density_diffrn 1.508
_exptl_crystal_density_method 'not measured'
_exptl_crystal_description block
_exptl_crystal_F_000 280
_exptl_crystal_size_max 0.12
_exptl_crystal_size_mid 0.10
_exptl_crystal_size_min 0.10
_refine_diff_density_max 0.239
_refine_diff_density_min -0.231
_refine_ls_extinction_coef 0.036(8)
_refine_ls_extinction_expression Fc^*^=kFc[1+0.001xFc^2^\l^3^/sin(2\q)]^-1/4^
_refine_ls_extinction_method 'SHELXL97 (Sheldrick, 2008)'
_refine_ls_goodness_of_fit_ref 1.048
_refine_ls_hydrogen_treatment constr
_refine_ls_matrix_type full
_refine_ls_number_parameters 176
_refine_ls_number_reflns 2049
_refine_ls_number_restraints 0
_refine_ls_restrained_S_all 1.048
_refine_ls_R_factor_all 0.0392
_refine_ls_R_factor_gt 0.0362
_refine_ls_shift/su_max 0.000
_refine_ls_shift/su_mean 0.000
_refine_ls_structure_factor_coef Fsqd
_refine_ls_weighting_details 'calc w=1/[\s^2^(Fo^2^)+(0.0795P)^2^+0.1078P] where P=(Fo^2^+2Fc^2^)/3'
_refine_ls_weighting_scheme calc
_refine_ls_wR_factor_gt 0.1155
_refine_ls_wR_factor_ref 0.1199
_reflns_number_gt 1860
_reflns_number_total 2049
_reflns_threshold_expression I>2sigma(I)
_cod_data_source_file go2075.cif
_cod_data_source_block I
_cod_database_code 2236881
_cod_database_fobs_code 2236881

loop_
_symmetry_equiv_pos_as_xyz
'x, y, z'
'-x, -y, -z'

loop_
_atom_site_type_symbol
_atom_site_label
_atom_site_fract_x
_atom_site_fract_y
_atom_site_fract_z
_atom_site_U_iso_or_equiv
_atom_site_adp_type
_atom_site_calc_flag
_atom_site_refinement_flags
_atom_site_occupancy
_atom_site_symmetry_multiplicity
C C1 0.9386(3) 0.64900(17) 0.22991(8) 0.0282(3) Uani d . 1 1
C C2 0.6877(3) 0.75023(17) 0.27294(9) 0.0291(3) Uani d . 1 1
H H2 0.6254 0.8735 0.2630 0.035 Uiso calc R 1 1
C C3 0.5297(3) 0.66705(18) 0.33088(9) 0.0290(3) Uani d . 1 1
C C4 0.6221(3) 0.48246(18) 0.34697(9) 0.0332(3) Uani d . 1 1
H H4 0.5166 0.4266 0.3858 0.040 Uiso calc R 1 1
C C5 0.8736(3) 0.38464(17) 0.30388(9) 0.0329(3) Uani d . 1 1
H H5 0.9361 0.2618 0.3152 0.040 Uiso calc R 1 1
C C6 1.0383(3) 0.46109(17) 0.24430(9) 0.0299(3) Uani d . 1 1
C C7 1.0249(3) 0.90973(18) 0.15901(10) 0.0349(3) Uani d . 1 1
H H7A 1.0211 0.9696 0.2118 0.042 Uiso calc R 1 1
H H7B 0.8424 0.9519 0.1412 0.042 Uiso calc R 1 1
C C8 1.2360(3) 0.94824(18) 0.08886(9) 0.0329(3) Uani d . 1 1
C C9 0.1228(3) 0.70250(18) 0.43152(9) 0.0323(3) Uani d . 1 1
H H9A 0.2214 0.6572 0.4806 0.039 Uiso calc R 1 1
H H9B 0.0869 0.6029 0.4068 0.039 Uiso calc R 1 1
C C10 -0.1449(3) 0.84177(18) 0.46089(9) 0.0321(3) Uani d . 1 1
C C11 1.3024(3) 0.33765(19) 0.20074(10) 0.0363(3) Uani d . 1 1
C C12 1.4694(4) 0.3989(2) 0.12491(12) 0.0524(5) Uani d . 1 1
H H12A 1.6153 0.2977 0.1007 0.079 Uiso calc R 1 1
H H12B 1.5473 0.4845 0.1436 0.079 Uiso calc R 1 1
H H12C 1.3527 0.4537 0.0818 0.079 Uiso calc R 1 1
O O1 1.1504(2) 1.10815(14) 0.05426(8) 0.0472(3) Uani d . 1 1
H H1 1.2707 1.1235 0.0164 0.071 Uiso calc R 1 1
O O2 1.4614(2) 0.84065(14) 0.06836(7) 0.0463(3) Uani d . 1 1
O O3 1.1036(2) 0.72247(13) 0.17277(7) 0.0406(3) Uani d . 1 1
O O4 0.28549(19) 0.77925(13) 0.36867(7) 0.0369(3) Uani d . 1 1
O O5 -0.2075(2) 0.99593(13) 0.43053(7) 0.0421(3) Uani d . 1 1
O O6 -0.2994(2) 0.78060(14) 0.51955(8) 0.0487(3) Uani d . 1 1
H H6 -0.4400 0.8616 0.5357 0.073 Uiso calc R 1 1
O O7 1.3789(3) 0.18327(14) 0.22649(9) 0.0579(4) Uani d . 1 1

loop_
_atom_site_aniso_label
_atom_site_aniso_U_11
_atom_site_aniso_U_22
_atom_site_aniso_U_33
_atom_site_aniso_U_12
_atom_site_aniso_U_13
_atom_site_aniso_U_23
C1 0.0251(6) 0.0269(6) 0.0304(6) -0.0088(5) 0.0037(5) 0.0021(5)
C2 0.0258(7) 0.0232(6) 0.0344(7) -0.0059(5) 0.0025(5) 0.0039(5)
C3 0.0231(6) 0.0288(7) 0.0317(7) -0.0059(5) 0.0019(5) 0.0009(5)
C4 0.0300(7) 0.0300(7) 0.0372(7) -0.0111(5) 0.0041(6) 0.0061(5)
C5 0.0315(7) 0.0233(6) 0.0408(8) -0.0071(5) 0.0005(6) 0.0034(5)
C6 0.0279(7) 0.0247(7) 0.0344(7) -0.0065(6) 0.0003(5) -0.0003(5)
C7 0.0299(7) 0.0264(7) 0.0420(8) -0.0064(5) 0.0089(6) 0.0039(6)
C8 0.0306(7) 0.0283(7) 0.0375(7) -0.0101(6) 0.0031(6) 0.0028(5)
C9 0.0266(7) 0.0322(7) 0.0342(7) -0.0087(6) 0.0057(5) 0.0036(6)
C10 0.0292(7) 0.0322(7) 0.0328(7) -0.0105(6) 0.0051(5) -0.0010(5)
C11 0.0314(7) 0.0283(7) 0.0448(8) -0.0061(6) 0.0033(6) -0.0045(6)
C12 0.0432(9) 0.0373(8) 0.0602(10) -0.0011(7) 0.0226(8) -0.0061(7)
O1 0.0391(6) 0.0365(6) 0.0568(7) -0.0098(5) 0.0118(5) 0.0142(5)
O2 0.0342(6) 0.0394(6) 0.0540(7) -0.0066(5) 0.0142(5) 0.0094(5)
O3 0.0337(6) 0.0259(5) 0.0518(6) -0.0064(4) 0.0185(4) 0.0047(4)
O4 0.0270(5) 0.0298(5) 0.0446(6) -0.0047(4) 0.0126(4) 0.0052(4)
O5 0.0344(6) 0.0333(6) 0.0508(6) -0.0076(4) 0.0102(5) 0.0047(4)
O6 0.0371(6) 0.0384(6) 0.0574(7) -0.0071(5) 0.0228(5) 0.0052(5)
O7 0.0491(7) 0.0285(6) 0.0774(9) 0.0037(5) 0.0135(6) 0.0050(5)

loop_
_atom_type_symbol
_atom_type_description
_atom_type_scat_dispersion_real
_atom_type_scat_dispersion_imag
_atom_type_scat_source
C C 0.0033 0.0016 'International Tables Vol C Tables 4.2.6.8 and 6.1.1.4'
H H 0.0000 0.0000 'International Tables Vol C Tables 4.2.6.8 and 6.1.1.4'
O O 0.0106 0.0060 'International Tables Vol C Tables 4.2.6.8 and 6.1.1.4'

loop_
_geom_angle_atom_site_label_1
_geom_angle_atom_site_label_2
_geom_angle_atom_site_label_3
_geom_angle
O3 C1 C2 122.68(11)
O3 C1 C6 116.25(11)
C2 C1 C6 121.06(12)
C1 C2 C3 119.83(11)
C1 C2 H2 120.1
C3 C2 H2 120.1
O4 C3 C2 114.79(11)
O4 C3 C4 124.56(12)
C2 C3 C4 120.65(12)
C5 C4 C3 118.49(12)
C5 C4 H4 120.8
C3 C4 H4 120.8
C4 C5 C6 123.14(12)
C4 C5 H5 118.4
C6 C5 H5 118.4
C5 C6 C1 116.82(12)
C5 C6 C11 117.25(11)
C1 C6 C11 125.93(12)
O3 C7 C8 106.80(11)
O3 C7 H7A 110.4
C8 C7 H7A 110.4
O3 C7 H7B 110.4
C8 C7 H7B 110.4
H7A C7 H7B 108.6
O2 C8 O1 124.70(13)
O2 C8 C7 122.72(12)
O1 C8 C7 112.58(12)
O4 C9 C10 109.47(11)
O4 C9 H9A 109.8
C10 C9 H9A 109.8
O4 C9 H9B 109.8
C10 C9 H9B 109.8
H9A C9 H9B 108.2
O5 C10 O6 124.81(13)
O5 C10 C9 122.91(12)
O6 C10 C9 112.28(11)
O7 C11 C12 119.44(13)
O7 C11 C6 118.94(13)
C12 C11 C6 121.60(12)
C11 C12 H12A 109.5
C11 C12 H12B 109.5
H12A C12 H12B 109.5
C11 C12 H12C 109.5
H12A C12 H12C 109.5
H12B C12 H12C 109.5
C8 O1 H1 109.5
C1 O3 C7 119.30(10)
C3 O4 C9 117.02(10)
C10 O6 H6 109.5

loop_
_geom_bond_atom_site_label_1
_geom_bond_atom_site_label_2
_geom_bond_distance
C1 O3 1.3596(16)
C1 C2 1.3862(19)
C1 C6 1.4170(18)
C2 C3 1.3884(18)
C2 H2 0.9300
C3 O4 1.3642(17)
C3 C4 1.3949(19)
C4 C5 1.381(2)
C4 H4 0.9300
C5 C6 1.3927(19)
C5 H5 0.9300
C6 C11 1.4966(19)
C7 O3 1.4079(16)
C7 C8 1.5050(18)
C7 H7A 0.9700
C7 H7B 0.9700
C8 O2 1.2154(18)
C8 O1 1.3033(17)
C9 O4 1.4166(15)
C9 C10 1.4979(19)
C9 H9A 0.9700
C9 H9B 0.9700
C10 O5 1.2323(17)
C10 O6 1.2863(17)
C11 O7 1.2126(18)
C11 C12 1.496(2)
C12 H12A 0.9600
C12 H12B 0.9600
C12 H12C 0.9600
O1 H1 0.8200
O6 H6 0.8200

loop_
_geom_hbond_atom_site_label_D
_geom_hbond_atom_site_label_H
_geom_hbond_atom_site_label_A
_geom_hbond_site_symmetry_A
_geom_hbond_distance_DH
_geom_hbond_distance_HA
_geom_hbond_distance_DA
_geom_hbond_angle_DHA
O1 H1 O2 2_875 0.82 1.83 2.6530(14) 180
O6 H6 O5 2_476 0.82 1.83 2.6352(15) 167
C2 H2 O7 1_465 0.93 2.44 3.3566(17) 168
C4 H4 O6 2_566 0.93 2.52 3.4392(19) 169

loop_
_geom_torsion_atom_site_label_1
_geom_torsion_atom_site_label_2
_geom_torsion_atom_site_label_3
_geom_torsion_atom_site_label_4
_geom_torsion
O3 C1 C2 C3 -179.66(12)
C6 C1 C2 C3 -0.3(2)
C1 C2 C3 O4 -179.26(11)
C1 C2 C3 C4 0.6(2)
O4 C3 C4 C5 179.78(12)
C2 C3 C4 C5 -0.1(2)
C3 C4 C5 C6 -0.8(2)
C4 C5 C6 C1 1.1(2)
C4 C5 C6 C11 -178.34(13)
O3 C1 C6 C5 178.87(12)
C2 C1 C6 C5 -0.52(19)
O3 C1 C6 C11 -1.8(2)
C2 C1 C6 C11 178.85(12)
O3 C7 C8 O2 -17.6(2)
O3 C7 C8 O1 163.06(12)
O4 C9 C10 O5 2.36(19)
O4 C9 C10 O6 -178.61(11)
C5 C6 C11 O7 -9.3(2)
C1 C6 C11 O7 171.32(14)
C5 C6 C11 C12 168.98(14)
C1 C6 C11 C12 -10.4(2)
C2 C1 O3 C7 2.9(2)
C6 C1 O3 C7 -176.45(12)
C8 C7 O3 C1 -176.25(11)
C2 C3 O4 C9 -176.96(11)
C4 C3 O4 C9 3.1(2)
C10 C9 O4 C3 -175.88(11)

loop_
_cod_related_entry_id
_cod_related_entry_database
_cod_related_entry_code
1 ChemSpider 30658219
